data_4062205
loop_
_publ_author_name
'Wang, Baiquan'
'Zhu, Bolin'
'Zhang, Jianyong'
'Xu, Shansheng'
'Zhou, Xiuzhong'
'Weng, Linhong'

_publ_section_title
;
 Reactions of Doubly Bridged Bis(cyclopentadienes) with Iron Pentacarbonyl
;
_journal_coden_ASTM ORGND7
_journal_issue 26
_journal_name_full Organometallics
_journal_page_first 5543
_journal_page_last 5555
_journal_paper_doi 10.1021/om030364a
_journal_volume 22
_journal_year 2003
_chemical_formula_sum 'C19 H18 Fe2 Ge O4'
_chemical_formula_weight 494.62
_space_group_IT_number 14
_symmetry_cell_setting monoclinic
_symmetry_space_group_name_Hall '-P 2yn'
_symmetry_space_group_name_H-M 'P 1 21/n 1'
_cell_angle_alpha 90.00
_cell_angle_beta 91.098(8)
_cell_angle_gamma 90.00
_cell_formula_units_Z 4
_cell_length_a 9.162(4)
_cell_length_b 15.227(6)
_cell_length_c 12.986(5)
_cell_measurement_temperature 298(2)
_cell_volume 1811.4(12)
_diffrn_ambient_temperature 298(2)
_exptl_crystal_density_diffrn 1.814
_cod_depositor_comments
;
The following automatic conversions were performed:
'_symmetry_cell_setting' value 'Monoclinic' changed to 'monoclinic'
according to '/home/saulius/struct/CIF-dictionaries/cif_core.dic'
dictionary named 'cif_core.dic' version 2.4.1 from 2010-06-29.

Automatic conversion script
Id: cif_fix_enum 1527 2010-12-29 10:47:43Z saulius 

 Updated bibliographical information.

 Antanas Vaitkus,
 2019-09-11
;
_cod_original_sg_symbol_H-M 'P 21/n'
_cod_database_code 4062205

loop_
_symmetry_equiv_pos_as_xyz
'x, y, z'
'-x+1/2, y+1/2, -z+1/2'
'-x, -y, -z'
'x-1/2, -y-1/2, z-1/2'

loop_
_atom_site_label
_atom_site_type_symbol
_atom_site_fract_x
_atom_site_fract_y
_atom_site_fract_z
_atom_site_U_iso_or_equiv
_atom_site_adp_type
_atom_site_occupancy
_atom_site_symmetry_multiplicity
_atom_site_calc_flag
_atom_site_refinement_flags
_atom_site_disorder_assembly
_atom_site_disorder_group
Fe1 Fe 0.50895(12) 0.72139(7) 0.74949(10) 0.0317(4) Uani 1 1 d . . .
Fe2 Fe 0.51037(13) 0.55991(8) 0.72378(11) 0.0346(4) Uani 1 1 d . . .
Ge1 Ge 0.22931(11) 0.62339(7) 0.88489(8) 0.0403(3) Uani 1 1 d . . .
O1 O 0.6269(9) 0.6208(4) 0.9239(6) 0.0501(18) Uani 1 1 d . . .
O2 O 0.6226(9) 0.6631(5) 0.5504(6) 0.058(2) Uani 1 1 d . . .
O3 O 0.8035(8) 0.7887(5) 0.7665(6) 0.0539(19) Uani 1 1 d . . .
O4 O 0.8013(8) 0.4902(5) 0.7178(9) 0.076(3) Uani 1 1 d . . .
C1 C 0.5725(10) 0.6295(5) 0.8423(8) 0.038(2) Uani 1 1 d . . .
C2 C 0.5728(10) 0.6521(6) 0.6310(10) 0.046(3) Uani 1 1 d . . .
C3 C 0.6887(10) 0.7636(5) 0.7612(7) 0.034(2) Uani 1 1 d . . .
C4 C 0.6865(10) 0.5186(6) 0.7205(9) 0.045(2) Uani 1 1 d . . .
C5 C 0.3186(17) 0.6122(10) 1.0194(9) 0.073(4) Uani 1 1 d . . .
H5A H 0.4227 0.6161 1.0140 0.109 Uiso 1 1 calc R . .
H5B H 0.2930 0.5564 1.0485 0.109 Uiso 1 1 calc R . .
H5C H 0.2845 0.6585 1.0630 0.109 Uiso 1 1 calc R . .
C6 C 0.0213(14) 0.6148(10) 0.9026(11) 0.073(4) Uani 1 1 d . . .
H6A H -0.0275 0.6190 0.8367 0.109 Uiso 1 1 calc R . .
H6B H -0.0107 0.6617 0.9462 0.109 Uiso 1 1 calc R . .
H6C H -0.0015 0.5594 0.9338 0.109 Uiso 1 1 calc R . .
C11 C 0.2928(10) 0.7246(6) 0.8085(7) 0.035(2) Uani 1 1 d . . .
C12 C 0.3705(11) 0.7999(7) 0.8401(10) 0.054(3) Uani 1 1 d . . .
H12A H 0.3889 0.8196 0.9110 0.065 Uiso 1 1 calc R . .
C13 C 0.4114(12) 0.8440(7) 0.7475(10) 0.053(3) Uani 1 1 d . . .
H13A H 0.4647 0.8998 0.7456 0.063 Uiso 1 1 calc R . .
C14 C 0.3591(11) 0.8023(6) 0.6652(10) 0.048(3) Uani 1 1 d . . .
H14A H 0.3696 0.8213 0.5936 0.058 Uiso 1 1 calc R . .
C15 C 0.2879(10) 0.7245(6) 0.6980(8) 0.039(2) Uani 1 1 d . . .
C21 C 0.2956(9) 0.5446(5) 0.7821(7) 0.0333(19) Uani 1 1 d . . .
C22 C 0.3795(11) 0.4603(6) 0.7897(9) 0.050(3) Uani 1 1 d . . .
H22A H 0.4013 0.4263 0.8522 0.060 Uiso 1 1 calc R . .
C23 C 0.4143(12) 0.4380(7) 0.6879(11) 0.062(3) Uani 1 1 d . . .
H23A H 0.4692 0.3855 0.6687 0.074 Uiso 1 1 calc R . .
C24 C 0.3584(11) 0.4986(7) 0.6180(9) 0.048(3) Uani 1 1 d . . .
H24A H 0.3672 0.4961 0.5430 0.058 Uiso 1 1 calc R . .
C25 C 0.2843(9) 0.5654(6) 0.6747(7) 0.0333(19) Uani 1 1 d . . .
C7 C 0.2190(5) 0.6480(3) 0.6260(3) 0.0779(11) Uani 0.70 1 d PD . .
C8 C 0.0518(10) 0.6493(10) 0.6439(11) 0.041(3) Uani 0.70 1 d PD . .
C9 C 0.2506(14) 0.6638(10) 0.5120(7) 0.038(3) Uani 0.70 1 d PD . .
Ge2 Ge 0.2190(5) 0.6480(3) 0.6260(3) 0.0779(11) Uani 0.30 1 d PD . .
C8' C 0.025(4) 0.610(7) 0.589(4) 0.18(4) Uiso 0.30 1 d PD . .
C9' C 0.311(6) 0.656(4) 0.495(2) 0.080(17) Uiso 0.30 1 d PD . .

loop_
_atom_site_aniso_label
_atom_site_aniso_U_11
_atom_site_aniso_U_22
_atom_site_aniso_U_33
_atom_site_aniso_U_23
_atom_site_aniso_U_13
_atom_site_aniso_U_12
Fe1 0.0228(6) 0.0183(6) 0.0540(8) -0.0038(5) 0.0039(5) 0.0021(4)
Fe2 0.0208(6) 0.0190(6) 0.0641(9) -0.0065(6) 0.0002(5) 0.0001(5)
Ge1 0.0392(6) 0.0447(6) 0.0370(6) 0.0011(4) 0.0040(4) -0.0021(4)
O1 0.055(4) 0.042(4) 0.053(4) 0.007(3) -0.010(4) -0.007(3)
O2 0.057(5) 0.057(5) 0.061(5) -0.015(4) 0.023(4) -0.007(4)
O3 0.030(4) 0.042(4) 0.089(6) -0.001(4) -0.003(3) -0.011(3)
O4 0.029(4) 0.049(5) 0.150(9) -0.008(5) 0.002(4) 0.009(3)
C1 0.033(5) 0.016(4) 0.063(7) -0.002(4) 0.004(4) -0.006(3)
C2 0.018(4) 0.036(5) 0.083(8) -0.010(5) 0.001(5) 0.009(4)
C3 0.030(5) 0.019(4) 0.054(6) 0.003(4) 0.007(4) 0.005(3)
C4 0.028(5) 0.025(4) 0.081(7) -0.014(5) 0.002(4) 0.000(4)
C5 0.074(9) 0.096(10) 0.049(7) 0.006(7) -0.007(6) -0.010(7)
C6 0.044(7) 0.096(10) 0.078(9) 0.003(7) 0.011(6) 0.012(6)
C11 0.030(5) 0.029(4) 0.046(5) -0.016(4) 0.002(4) 0.007(4)
C12 0.028(5) 0.050(6) 0.084(8) -0.032(6) 0.001(5) 0.011(4)
C13 0.043(6) 0.029(5) 0.087(9) 0.006(5) 0.015(6) 0.006(4)
C14 0.036(5) 0.031(5) 0.078(8) 0.016(5) 0.008(5) 0.013(4)
C15 0.029(5) 0.037(5) 0.051(6) 0.015(4) 0.010(4) 0.007(4)
C21 0.025(4) 0.025(4) 0.049(5) 0.001(4) -0.003(4) 0.000(3)
C22 0.039(5) 0.032(5) 0.079(8) 0.015(5) -0.013(5) -0.019(4)
C23 0.036(6) 0.032(5) 0.117(11) -0.029(6) 0.008(6) -0.008(4)
C24 0.042(6) 0.047(6) 0.056(6) -0.024(5) 0.007(5) 0.003(5)
C25 0.023(4) 0.039(5) 0.038(5) -0.005(4) 0.002(3) -0.008(4)
C7 0.065(2) 0.092(3) 0.077(3) 0.004(2) -0.0012(19) 0.000(2)
C8 0.031(7) 0.051(8) 0.040(8) -0.003(6) -0.003(5) 0.006(6)
C9 0.017(6) 0.051(9) 0.046(8) 0.017(6) -0.006(6) 0.009(6)
Ge2 0.065(2) 0.092(3) 0.077(3) 0.004(2) -0.0012(19) 0.000(2)

loop_
_geom_bond_atom_site_label_1
_geom_bond_atom_site_label_2
_geom_bond_distance
_geom_bond_site_symmetry_2
_geom_bond_publ_flag
Fe1 C3 1.771(9) . ?
Fe1 C1 1.929(10) . ?
Fe1 C2 1.964(11) . ?
Fe1 C13 2.071(10) . ?
Fe1 C12 2.117(9) . ?
Fe1 C15 2.121(10) . ?
Fe1 C14 2.132(10) . ?
Fe1 C11 2.138(9) . ?
Fe1 Fe2 2.4816(18) . ?
Fe2 C4 1.733(9) . ?
Fe2 C2 1.943(12) . ?
Fe2 C1 1.944(10) . ?
Fe2 C23 2.103(10) . ?
Fe2 C22 2.124(9) . ?
Fe2 C21 2.135(9) . ?
Fe2 C24 2.150(10) . ?
Fe2 C25 2.158(9) . ?
Ge1 C21 1.903(9) . ?
Ge1 C5 1.923(12) . ?
Ge1 C11 1.929(10) . ?
Ge1 C6 1.928(13) . ?
O1 C1 1.171(12) . ?
O2 C2 1.162(13) . ?
O3 C3 1.120(11) . ?
O4 C4 1.139(12) . ?
C11 C12 1.406(13) . ?
C11 C15 1.435(14) . ?
C12 C13 1.434(17) . ?
C13 C14 1.326(17) . ?
C14 C15 1.422(13) . ?
C15 C7 1.614(11) . ?
C21 C25 1.432(13) . ?
C21 C22 1.498(13) . ?
C22 C23 1.408(17) . ?
C23 C24 1.385(17) . ?
C24 C25 1.433(13) . ?
C25 C7 1.525(10) . ?
C7 C9 1.533(9) . ?
C7 C8 1.554(8) . ?
C7 C9' 1.921(10) . ?
C7 C8' 1.922(10) . ?
C8 C8' 0.95(6) . ?
C9 C9' 0.62(4) . ?
